data_1575294
loop_
_publ_author_name
'Zhu, Guangyu'
'Wang, Liang'
'Tao, Wenjie'
'Hou, Hongbin'
'Xu, Guangqiang'
'Wang, Bo'
'Wang, Qinggang'

_publ_section_title
;
 The side-arm-effect controlled stereodivergent polymerization of 1-butene
;
_journal_issue 33
_journal_name_full 'Polymer Chemistry'
_journal_page_first 3675
_journal_page_last 3682
_journal_paper_doi 10.1039/D5PY00583C
_journal_volume 16
_journal_year 2025
_chemical_formula_moiety 'C22 H18 Cl3 N O S Ti'
_chemical_formula_sum 'C22 H18 Cl3 N O S Ti'
_chemical_formula_weight 498.68
_chemical_properties_physical Air-sensitive,Moisture-sensitive
_space_group_crystal_system monoclinic
_space_group_IT_number 14
_space_group_name_Hall '-P 2yn'
_space_group_name_H-M_alt 'P 1 21/n 1'
_atom_sites_solution_hydrogens geom
_atom_sites_solution_primary dual
_audit_creation_date 2024-07-12
_audit_creation_method
;
Olex2 1.5
(compiled 2024.02.16 svn.r378c4104 for OlexSys, GUI svn.r6928)
;
_audit_update_record
;
2024-12-23 deposited with the CCDC.	2025-08-01 downloaded from the CCDC.
;
_cell_angle_alpha 90
_cell_angle_beta 113.366(3)
_cell_angle_gamma 90
_cell_formula_units_Z 8
_cell_length_a 23.9688(16)
_cell_length_b 8.5432(6)
_cell_length_c 30.1063(18)
_cell_measurement_reflns_used 9970
_cell_measurement_temperature 170.00
_cell_measurement_theta_max 54.856
_cell_measurement_theta_min 3.501
_cell_volume 5659.3(7)
_computing_cell_refinement 'SAINT V8.40B (?, 2016)'
_computing_data_reduction 'SAINT V8.40B (?, 2016)'
_computing_molecular_graphics 'Olex2 1.5 (Dolomanov et al., 2009)'
_computing_publication_material 'Olex2 1.5 (Dolomanov et al., 2009)'
_computing_structure_refinement 'SHELXL 2018/3 (Sheldrick, 2015)'
_computing_structure_solution 'SHELXT  (Sheldrick, 2015)'
_diffrn_ambient_temperature 170.00
_diffrn_measured_fraction_theta_full 0.997
_diffrn_measured_fraction_theta_max 0.994
_diffrn_measurement_device_type 'Bruker D8 Venture'
_diffrn_measurement_method '\f and \w scans'
_diffrn_radiation_type GaK\a
_diffrn_radiation_wavelength 1.34139
_diffrn_reflns_av_unetI/netI 0.0838
_diffrn_reflns_Laue_measured_fraction_full 0.997
_diffrn_reflns_Laue_measured_fraction_max 0.994
_diffrn_reflns_limit_h_max 26
_diffrn_reflns_limit_h_min -29
_diffrn_reflns_limit_k_max 10
_diffrn_reflns_limit_k_min 0
_diffrn_reflns_limit_l_max 36
_diffrn_reflns_limit_l_min 0
_diffrn_reflns_number 10739
_diffrn_reflns_point_group_measured_fraction_full 0.997
_diffrn_reflns_point_group_measured_fraction_max 0.994
_diffrn_reflns_theta_full 53.594
_diffrn_reflns_theta_max 54.955
_diffrn_reflns_theta_min 2.630
_diffrn_source_current 2.86
_diffrn_source_power 0.1995708
_diffrn_source_voltage 69.78
_diffrn_standards_number 0
_exptl_absorpt_coefficient_mu 3.988
_exptl_absorpt_correction_T_max 0.7508
_exptl_absorpt_correction_T_min 0.2729
_exptl_absorpt_correction_type multi-scan
_exptl_absorpt_process_details
;
SADABS-2016/2 (Bruker,2016/2) was used for absorption correction.
wR2(int) was 0.1881 before and 0.1145 after correction.
The Ratio of minimum to maximum transmission is 0.3635.
The \l/2 correction factor is Not present.
;
_exptl_crystal_colour black
_exptl_crystal_colour_primary black
_exptl_crystal_density_diffrn 1.171
_exptl_crystal_description block
_exptl_crystal_F_000 2032
_exptl_crystal_size_max 0.17
_exptl_crystal_size_mid 0.17
_exptl_crystal_size_min 0.05
_refine_diff_density_max 0.896
_refine_diff_density_min -1.310
_refine_diff_density_rms 0.194
_refine_ls_extinction_method none
_refine_ls_goodness_of_fit_ref 1.140
_refine_ls_hydrogen_treatment constr
_refine_ls_matrix_type full
_refine_ls_number_parameters 526
_refine_ls_number_reflns 10739
_refine_ls_number_restraints 0
_refine_ls_restrained_S_all 1.140
_refine_ls_R_factor_all 0.1356
_refine_ls_R_factor_gt 0.1138
_refine_ls_shift/su_max 0.000
_refine_ls_shift/su_mean 0.000
_refine_ls_structure_factor_coef Fsqd
_refine_ls_weighting_details 'w=1/[\s^2^(Fo^2^)+(0.0500P)^2^+80.0000P] where P=(Fo^2^+2Fc^2^)/3'
_refine_ls_weighting_scheme calc
_refine_ls_wR_factor_gt 0.2625
_refine_ls_wR_factor_ref 0.2766
_reflns_Friedel_coverage 0.000
_reflns_number_gt 8265
_reflns_number_total 10739
_reflns_threshold_expression 'I > 2\s(I)'
_cod_data_source_file d5py00583c2.cif
_cod_data_source_block mj24704_0m
_cod_depositor_comments 'Adding full bibliography for 1575294--1575297.cif.'
_cod_database_code 1575294
_shelx_shelxl_version_number 2018/3
_shelx_space_group_comment
;
The symmetry employed for this shelxl refinement is uniquely defined
by the following loop, which should always be used as a source of
symmetry information in preference to the above space-group names.
They are only intended as comments.
;
_shelx_estimated_absorpt_t_max 0.826
_shelx_estimated_absorpt_t_min 0.550
_olex2_refinement_description
;
1. Twinned data refinement
 Scales: 0.800(3)
 0.200(3)
2. Fixed Uiso
 At 1.2 times of:
  All C(H) groups
 At 1.5 times of:
  All C(H,H,H) groups
3.a Aromatic/amide H refined with riding coordinates:
 C2(H2), C5(H5), C6(H6), C7(H7), C8(H8), C9(H9), C11(H11), C12(H12), C13(H13),
 C14(H14), C18(H18), C19(H19), C20(H20), C21(H21), C22(H22), C2A(H2A), C5A(H5A),
  C6A(H6A), C7A(H7A), C8A(H8A), C9A(H9A), C11A(H11A), C12A(H12A), C13A(H13A),
 C14A(H14A), C18A(H18A), C19A(H19A), C20A(H20A), C21A(H21A), C22A(H22A)
3.b Idealised Me refined as rotating group:
 C16(H16A,H16B,H16C), C16A(H16D,H16E,H16F)
;
_smtbx_masks_void_probe_radius 1.2
_smtbx_masks_void_truncation_radius 1.2
_olex2_submission_special_instructions 'No special instructions were received'

loop_
_space_group_symop_operation_xyz
'x, y, z'
'-x+1/2, y+1/2, -z+1/2'
'-x, -y, -z'
'x-1/2, -y-1/2, z-1/2'

loop_
_atom_site_label
_atom_site_type_symbol
_atom_site_fract_x
_atom_site_fract_y
_atom_site_fract_z
_atom_site_U_iso_or_equiv
_atom_site_adp_type
_atom_site_occupancy
_atom_site_site_symmetry_order
_atom_site_calc_flag
_atom_site_refinement_flags_posn
_atom_site_refinement_flags_adp
_atom_site_refinement_flags_occupancy
_atom_site_disorder_assembly
_atom_site_disorder_group
Ti1 Ti 0.24616(7) 0.44007(17) 0.63064(5) 0.0206(3) Uani 1 1 d . . . . .
Cl1 Cl 0.16970(10) 0.2904(2) 0.57213(8) 0.0280(5) Uani 1 1 d . . . . .
Cl2 Cl 0.28788(12) 0.2246(3) 0.67571(8) 0.0355(5) Uani 1 1 d . . . . .
Cl3 Cl 0.30574(10) 0.6055(2) 0.69085(8) 0.0288(5) Uani 1 1 d . . . . .
S1 S 0.16550(10) 0.4586(2) 0.66781(8) 0.0245(5) Uani 1 1 d . . . . .
O1 O 0.2827(3) 0.4724(7) 0.5883(2) 0.0256(13) Uani 1 1 d . . . . .
N1 N 0.1919(3) 0.6384(7) 0.5962(2) 0.0201(14) Uani 1 1 d . . . . .
C1 C 0.2619(4) 0.5173(9) 0.5428(3) 0.0223(17) Uani 1 1 d . . . . .
C2 C 0.2099(4) 0.6062(9) 0.5233(3) 0.0238(18) Uani 1 1 d . . . . .
H2 H 0.195838 0.631899 0.489927 0.029 Uiso 1 1 calc R U . . .
C3 C 0.1753(4) 0.6630(9) 0.5492(3) 0.0231(18) Uani 1 1 d . . . . .
C4 C 0.1173(4) 0.7428(9) 0.5194(3) 0.0210(17) Uani 1 1 d . . . . .
C5 C 0.1130(4) 0.8479(10) 0.4837(3) 0.031(2) Uani 1 1 d . . . . .
H5 H 0.148861 0.880023 0.479898 0.037 Uiso 1 1 calc R U . . .
C6 C 0.0575(5) 0.9074(12) 0.4531(4) 0.045(3) Uani 1 1 d . . . . .
H6 H 0.055277 0.978780 0.428297 0.054 Uiso 1 1 calc R U . . .
C7 C 0.0046(5) 0.8630(13) 0.4586(4) 0.045(3) Uani 1 1 d . . . . .
H7 H -0.033743 0.905398 0.438333 0.054 Uiso 1 1 calc R U . . .
C8 C 0.0092(4) 0.7573(14) 0.4938(4) 0.041(3) Uani 1 1 d . . . . .
H8 H -0.026829 0.724259 0.497031 0.050 Uiso 1 1 calc R U . . .
C9 C 0.0642(4) 0.6962(11) 0.5249(3) 0.0286(19) Uani 1 1 d . . . . .
H9 H 0.066052 0.624117 0.549470 0.034 Uiso 1 1 calc R U . . .
C10 C 0.1691(4) 0.7345(9) 0.6243(3) 0.0202(17) Uani 1 1 d . . . . .
C11 C 0.1636(4) 0.8966(9) 0.6186(3) 0.0237(18) Uani 1 1 d . . . . .
H11 H 0.172027 0.945872 0.593638 0.028 Uiso 1 1 calc R U . . .
C12 C 0.1458(4) 0.9866(10) 0.6493(3) 0.031(2) Uani 1 1 d . . . . .
H12 H 0.141170 1.096572 0.644738 0.037 Uiso 1 1 calc R U . . .
C13 C 0.1347(4) 0.9164(11) 0.6867(3) 0.031(2) Uani 1 1 d . . . . .
H13 H 0.122651 0.977762 0.707656 0.037 Uiso 1 1 calc R U . . .
C14 C 0.1414(4) 0.7565(11) 0.6928(3) 0.0268(19) Uani 1 1 d . . . . .
H14 H 0.134661 0.708885 0.718826 0.032 Uiso 1 1 calc R U . . .
C15 C 0.1576(4) 0.6631(10) 0.6621(3) 0.0225(17) Uani 1 1 d . . . . .
C16 C 0.2031(5) 0.4312(12) 0.7324(3) 0.036(2) Uani 1 1 d . . . . .
H16A H 0.212147 0.319911 0.739517 0.054 Uiso 1 1 calc R U . . .
H16B H 0.176429 0.467500 0.747990 0.054 Uiso 1 1 calc R U . . .
H16C H 0.240973 0.491373 0.744823 0.054 Uiso 1 1 calc R U . . .
C17 C 0.2977(4) 0.4598(10) 0.5156(3) 0.0238(18) Uani 1 1 d . . . . .
C18 C 0.3458(4) 0.3577(10) 0.5382(3) 0.0271(19) Uani 1 1 d . . . . .
H18 H 0.356640 0.330682 0.571208 0.032 Uiso 1 1 calc R U . . .
C19 C 0.3781(5) 0.2952(12) 0.5135(4) 0.036(2) Uani 1 1 d . . . . .
H19 H 0.411563 0.227777 0.529499 0.043 Uiso 1 1 calc R U . . .
C20 C 0.3613(5) 0.3311(13) 0.4650(4) 0.040(2) Uani 1 1 d . . . . .
H20 H 0.381974 0.283180 0.447355 0.048 Uiso 1 1 calc R U . . .
C21 C 0.3152(5) 0.4354(11) 0.4423(4) 0.036(2) Uani 1 1 d . . . . .
H21 H 0.305684 0.463937 0.409605 0.043 Uiso 1 1 calc R U . . .
C22 C 0.2825(4) 0.4991(11) 0.4669(3) 0.030(2) Uani 1 1 d . . . . .
H22 H 0.249874 0.569144 0.450891 0.036 Uiso 1 1 calc R U . . .
Ti1A Ti 0.25595(8) -0.05217(17) 0.37122(6) 0.0238(4) Uani 1 1 d . . . . .
Cl1A Cl 0.31461(11) 0.1176(3) 0.34870(8) 0.0320(5) Uani 1 1 d . . . . .
Cl2A Cl 0.30082(13) -0.2635(3) 0.35327(9) 0.0428(6) Uani 1 1 d . . . . .
Cl3A Cl 0.17989(11) -0.2063(2) 0.38004(8) 0.0315(5) Uani 1 1 d . . . . .
S1A S 0.17470(11) -0.0387(2) 0.28291(8) 0.0288(5) Uani 1 1 d . . . . .
O1A O 0.2898(3) -0.0216(7) 0.4363(2) 0.0259(13) Uani 1 1 d . . . . .
N1A N 0.2003(3) 0.1422(7) 0.3705(2) 0.0202(14) Uani 1 1 d . . . . .
C1A C 0.2663(4) 0.0172(10) 0.4686(3) 0.0269(19) Uani 1 1 d . . . . .
C2A C 0.2145(4) 0.1056(10) 0.4535(3) 0.0251(18) Uani 1 1 d . . . . .
H2A H 0.198231 0.127621 0.476947 0.030 Uiso 1 1 calc R U . . .
C3A C 0.1828(4) 0.1674(9) 0.4067(3) 0.0243(18) Uani 1 1 d . . . . .
C4A C 0.1240(4) 0.2460(9) 0.3984(3) 0.0231(18) Uani 1 1 d . . . . .
C5A C 0.1197(4) 0.3529(10) 0.4316(3) 0.029(2) Uani 1 1 d . . . . .
H5A H 0.154661 0.378910 0.459608 0.035 Uiso 1 1 calc R U . . .
C6A C 0.0637(5) 0.4222(14) 0.4239(4) 0.045(3) Uani 1 1 d . . . . .
H6A H 0.060583 0.497982 0.445862 0.054 Uiso 1 1 calc R U . . .
C7A C 0.0132(5) 0.3791(14) 0.3840(4) 0.049(3) Uani 1 1 d . . . . .
H7A H -0.024901 0.426902 0.377885 0.058 Uiso 1 1 calc R U . . .
C8A C 0.0178(5) 0.2663(17) 0.3528(4) 0.054(3) Uani 1 1 d . . . . .
H8A H -0.018031 0.231685 0.326866 0.065 Uiso 1 1 calc R U . . .
C9A C 0.0724(4) 0.2033(11) 0.3580(3) 0.032(2) Uani 1 1 d . . . . .
H9A H 0.075184 0.131928 0.334795 0.038 Uiso 1 1 calc R U . . .
C10A C 0.1766(4) 0.2388(9) 0.3277(3) 0.0208(17) Uani 1 1 d . . . . .
C11A C 0.1701(4) 0.3992(10) 0.3293(3) 0.0241(18) Uani 1 1 d . . . . .
H11A H 0.180463 0.449684 0.359641 0.029 Uiso 1 1 calc R U . . .
C12A C 0.1486(5) 0.4869(10) 0.2875(4) 0.032(2) Uani 1 1 d . . . . .
H12A H 0.144861 0.597181 0.289318 0.038 Uiso 1 1 calc R U . . .
C13A C 0.1324(5) 0.4150(12) 0.2424(4) 0.037(2) Uani 1 1 d . . . . .
H13A H 0.116726 0.475006 0.213474 0.044 Uiso 1 1 calc R U . . .
C14A C 0.1396(4) 0.2542(11) 0.2406(3) 0.031(2) Uani 1 1 d . . . . .
H14A H 0.129194 0.203465 0.210319 0.038 Uiso 1 1 calc R U . . .
C15A C 0.1621(4) 0.1671(10) 0.2832(3) 0.0240(18) Uani 1 1 d . . . . .
C16A C 0.2126(5) -0.0577(12) 0.2418(3) 0.039(2) Uani 1 1 d . . . . .
H16D H 0.247104 0.014550 0.251545 0.059 Uiso 1 1 calc R U . . .
H16E H 0.183956 -0.032673 0.208890 0.059 Uiso 1 1 calc R U . . .
H16F H 0.227126 -0.165367 0.242826 0.059 Uiso 1 1 calc R U . . .
C17A C 0.3004(4) -0.0430(10) 0.5182(3) 0.0275(19) Uani 1 1 d . . . . .
C18A C 0.3485(4) -0.1444(11) 0.5266(4) 0.034(2) Uani 1 1 d . . . . .
H18A H 0.361181 -0.167678 0.501205 0.040 Uiso 1 1 calc R U . . .
C19A C 0.3782(5) -0.2122(13) 0.5714(4) 0.040(2) Uani 1 1 d . . . . .
H19A H 0.411955 -0.279158 0.577043 0.048 Uiso 1 1 calc R U . . .
C20A C 0.3589(5) -0.1829(13) 0.6080(4) 0.039(2) Uani 1 1 d . . . . .
H20A H 0.378404 -0.232680 0.638484 0.047 Uiso 1 1 calc R U . . .
C21A C 0.3111(5) -0.0806(12) 0.6003(3) 0.036(2) Uani 1 1 d . . . . .
H21A H 0.298006 -0.059716 0.625639 0.043 Uiso 1 1 calc R U . . .
C22A C 0.2826(4) -0.0095(10) 0.5561(3) 0.030(2) Uani 1 1 d . . . . .
H22A H 0.250621 0.062867 0.551318 0.036 Uiso 1 1 calc R U . . .

loop_
_atom_site_aniso_label
_atom_site_aniso_U_11
_atom_site_aniso_U_22
_atom_site_aniso_U_33
_atom_site_aniso_U_23
_atom_site_aniso_U_13
_atom_site_aniso_U_12
Ti1 0.0337(8) 0.0098(7) 0.0245(7) 0.0024(6) 0.0181(6) 0.0025(6)
Cl1 0.0451(12) 0.0099(9) 0.0333(11) -0.0018(8) 0.0200(10) -0.0034(9)
Cl2 0.0556(14) 0.0174(10) 0.0364(12) 0.0078(9) 0.0214(11) 0.0117(10)
Cl3 0.0383(12) 0.0227(11) 0.0287(10) -0.0024(8) 0.0168(9) -0.0026(9)
S1 0.0384(12) 0.0119(9) 0.0314(11) 0.0021(8) 0.0226(10) 0.0000(9)
O1 0.032(3) 0.026(3) 0.024(3) 0.003(3) 0.017(3) 0.005(3)
N1 0.031(4) 0.005(3) 0.027(4) 0.001(3) 0.015(3) 0.004(3)
C1 0.030(4) 0.010(4) 0.033(4) 0.002(3) 0.020(4) -0.001(3)
C2 0.046(5) 0.005(4) 0.028(4) -0.002(3) 0.023(4) 0.001(3)
C3 0.039(5) 0.008(4) 0.028(4) -0.002(3) 0.019(4) -0.001(3)
C4 0.034(5) 0.006(4) 0.025(4) -0.003(3) 0.015(4) -0.001(3)
C5 0.039(5) 0.018(4) 0.041(5) 0.007(4) 0.023(4) -0.002(4)
C6 0.057(7) 0.030(6) 0.049(6) 0.014(5) 0.021(6) 0.010(5)
C7 0.042(6) 0.040(6) 0.048(6) 0.015(5) 0.013(5) 0.018(5)
C8 0.028(5) 0.063(7) 0.041(6) -0.003(5) 0.022(4) 0.003(5)
C9 0.038(5) 0.021(5) 0.032(5) -0.001(4) 0.021(4) -0.001(4)
C10 0.029(4) 0.014(4) 0.022(4) -0.004(3) 0.015(3) 0.000(3)
C11 0.035(5) 0.012(4) 0.031(4) 0.004(3) 0.021(4) 0.007(4)
C12 0.034(5) 0.015(4) 0.043(5) -0.005(4) 0.016(4) 0.005(4)
C13 0.046(6) 0.023(5) 0.030(5) -0.007(4) 0.022(4) 0.000(4)
C14 0.029(5) 0.031(5) 0.026(4) -0.002(4) 0.017(4) 0.010(4)
C15 0.030(4) 0.015(4) 0.023(4) 0.001(3) 0.012(4) -0.002(3)
C16 0.058(6) 0.029(5) 0.032(5) 0.004(4) 0.029(5) -0.003(5)
C17 0.036(5) 0.015(4) 0.029(4) -0.006(3) 0.022(4) -0.005(4)
C18 0.033(5) 0.021(4) 0.033(5) 0.003(4) 0.019(4) 0.005(4)
C19 0.043(6) 0.033(5) 0.041(5) 0.002(4) 0.028(5) 0.004(4)
C20 0.041(6) 0.045(6) 0.047(6) 0.001(5) 0.031(5) -0.001(5)
C21 0.061(6) 0.027(5) 0.037(5) -0.002(4) 0.039(5) -0.001(5)
C22 0.037(5) 0.028(5) 0.033(5) 0.006(4) 0.023(4) 0.009(4)
Ti1A 0.0406(9) 0.0101(7) 0.0292(8) 0.0006(6) 0.0229(7) 0.0040(6)
Cl1A 0.0433(12) 0.0246(11) 0.0394(12) 0.0019(9) 0.0285(10) -0.0019(10)
Cl2A 0.0758(18) 0.0203(11) 0.0517(14) 0.0047(10) 0.0461(14) 0.0191(11)
Cl3A 0.0521(13) 0.0092(9) 0.0435(12) 0.0002(9) 0.0301(11) -0.0027(9)
S1A 0.0489(13) 0.0124(10) 0.0315(11) -0.0022(8) 0.0229(10) 0.0006(9)
O1A 0.032(3) 0.025(3) 0.027(3) 0.001(3) 0.019(3) 0.003(3)
N1A 0.035(4) 0.008(3) 0.026(3) 0.000(3) 0.020(3) 0.004(3)
C1A 0.035(5) 0.019(4) 0.032(5) -0.005(4) 0.019(4) 0.004(4)
C2A 0.034(5) 0.019(4) 0.029(4) 0.002(4) 0.020(4) 0.000(4)
C3A 0.041(5) 0.008(4) 0.029(4) 0.000(3) 0.019(4) 0.000(4)
C4A 0.031(5) 0.009(4) 0.037(5) -0.003(3) 0.022(4) 0.001(3)
C5A 0.039(5) 0.013(4) 0.040(5) -0.005(4) 0.022(4) 0.004(4)
C6A 0.042(6) 0.047(7) 0.058(7) -0.003(5) 0.033(6) 0.010(5)
C7A 0.048(6) 0.056(7) 0.049(6) -0.005(6) 0.026(5) 0.017(6)
C8A 0.026(5) 0.092(10) 0.043(6) 0.000(6) 0.013(5) 0.006(6)
C9A 0.040(5) 0.024(5) 0.038(5) -0.007(4) 0.022(4) -0.004(4)
C10A 0.033(5) 0.012(4) 0.028(4) 0.002(3) 0.023(4) -0.004(3)
C11A 0.036(5) 0.015(4) 0.027(4) 0.001(3) 0.020(4) 0.002(4)
C12A 0.050(6) 0.009(4) 0.048(6) 0.001(4) 0.033(5) 0.004(4)
C13A 0.049(6) 0.026(5) 0.043(6) 0.013(4) 0.026(5) 0.009(4)
C14A 0.042(5) 0.022(5) 0.034(5) 0.001(4) 0.020(4) 0.001(4)
C15A 0.035(5) 0.013(4) 0.036(5) 0.004(4) 0.027(4) -0.001(3)
C16A 0.075(7) 0.024(5) 0.031(5) -0.005(4) 0.033(5) 0.008(5)
C17A 0.041(5) 0.011(4) 0.034(5) 0.000(4) 0.017(4) -0.007(4)
C18A 0.038(5) 0.031(5) 0.041(5) 0.007(4) 0.026(5) 0.003(4)
C19A 0.037(5) 0.042(6) 0.046(6) 0.006(5) 0.021(5) 0.002(5)
C20A 0.049(6) 0.037(6) 0.033(5) 0.005(4) 0.017(5) 0.004(5)
C21A 0.045(6) 0.039(6) 0.027(5) 0.005(4) 0.019(4) -0.004(5)
C22A 0.044(5) 0.014(4) 0.037(5) -0.004(4) 0.022(4) 0.009(4)

loop_
_atom_type_symbol
_atom_type_description
_atom_type_scat_dispersion_real
_atom_type_scat_dispersion_imag
_atom_type_scat_source
C C 0.0137 0.0067 'International Tables Vol C Tables 4.2.6.8 and 6.1.1.4'
H H 0.0000 0.0000 'International Tables Vol C Tables 4.2.6.8 and 6.1.1.4'
Cl Cl 0.3281 0.5435 'International Tables Vol C Tables 4.2.6.8 and 6.1.1.4'
N N 0.0241 0.0134 'International Tables Vol C Tables 4.2.6.8 and 6.1.1.4'
O O 0.0389 0.0241 'International Tables Vol C Tables 4.2.6.8 and 6.1.1.4'
S S 0.2925 0.4295 'International Tables Vol C Tables 4.2.6.8 and 6.1.1.4'
Ti Ti 0.3343 1.4243 'International Tables Vol C Tables 4.2.6.8 and 6.1.1.4'

loop_
_geom_angle_atom_site_label_1
_geom_angle_atom_site_label_2
_geom_angle_atom_site_label_3
_geom_angle
_geom_angle_site_symmetry_1
_geom_angle_site_symmetry_3
_geom_angle_publ_flag
Cl1 Ti1 S1 82.17(9) . . ?
Cl2 Ti1 Cl1 91.97(10) . . ?
Cl2 Ti1 Cl3 92.22(10) . . ?
Cl2 Ti1 S1 91.07(9) . . ?
Cl3 Ti1 Cl1 169.02(10) . . ?
Cl3 Ti1 S1 87.62(8) . . ?
O1 Ti1 Cl1 90.4(2) . . ?
O1 Ti1 Cl2 108.6(2) . . ?
O1 Ti1 Cl3 97.9(2) . . ?
O1 Ti1 S1 159.2(2) . . ?
O1 Ti1 N1 84.9(3) . . ?
N1 Ti1 Cl1 85.7(2) . . ?
N1 Ti1 Cl2 166.3(2) . . ?
N1 Ti1 Cl3 87.9(2) . . ?
N1 Ti1 S1 75.29(19) . . ?
C15 S1 Ti1 95.0(3) . . ?
C15 S1 C16 102.9(4) . . ?
C16 S1 Ti1 108.6(3) . . ?
C1 O1 Ti1 132.8(5) . . ?
C3 N1 Ti1 120.7(5) . . ?
C3 N1 C10 121.0(7) . . ?
C10 N1 Ti1 118.1(5) . . ?
O1 C1 C2 120.8(7) . . ?
O1 C1 C17 114.3(7) . . ?
C2 C1 C17 124.9(8) . . ?
C1 C2 H2 117.4 . . ?
C1 C2 C3 125.3(8) . . ?
C3 C2 H2 117.4 . . ?
N1 C3 C2 122.4(8) . . ?
N1 C3 C4 122.0(7) . . ?
C2 C3 C4 115.5(7) . . ?
C5 C4 C3 122.3(8) . . ?
C5 C4 C9 119.2(8) . . ?
C9 C4 C3 118.2(7) . . ?
C4 C5 H5 119.5 . . ?
C4 C5 C6 121.0(9) . . ?
C6 C5 H5 119.5 . . ?
C5 C6 H6 119.9 . . ?
C5 C6 C7 120.2(10) . . ?
C7 C6 H6 119.9 . . ?
C6 C7 H7 120.8 . . ?
C8 C7 C6 118.3(10) . . ?
C8 C7 H7 120.8 . . ?
C7 C8 H8 118.7 . . ?
C7 C8 C9 122.7(9) . . ?
C9 C8 H8 118.7 . . ?
C4 C9 H9 120.7 . . ?
C8 C9 C4 118.6(9) . . ?
C8 C9 H9 120.7 . . ?
C11 C10 N1 122.4(7) . . ?
C11 C10 C15 119.3(7) . . ?
C15 C10 N1 118.0(7) . . ?
C10 C11 H11 119.9 . . ?
C12 C11 C10 120.3(8) . . ?
C12 C11 H11 119.9 . . ?
C11 C12 H12 119.8 . . ?
C13 C12 C11 120.4(8) . . ?
C13 C12 H12 119.8 . . ?
C12 C13 H13 120.4 . . ?
C14 C13 C12 119.2(8) . . ?
C14 C13 H13 120.4 . . ?
C13 C14 H14 119.1 . . ?
C13 C14 C15 121.8(8) . . ?
C15 C14 H14 119.1 . . ?
C10 C15 S1 117.5(6) . . ?
C14 C15 S1 123.5(7) . . ?
C14 C15 C10 119.0(8) . . ?
S1 C16 H16A 109.5 . . ?
S1 C16 H16B 109.5 . . ?
S1 C16 H16C 109.5 . . ?
H16A C16 H16B 109.5 . . ?
H16A C16 H16C 109.5 . . ?
H16B C16 H16C 109.5 . . ?
C18 C17 C1 119.1(8) . . ?
C18 C17 C22 118.9(8) . . ?
C22 C17 C1 121.9(8) . . ?
C17 C18 H18 119.6 . . ?
C19 C18 C17 120.9(9) . . ?
C19 C18 H18 119.6 . . ?
C18 C19 H19 120.2 . . ?
C18 C19 C20 119.7(9) . . ?
C20 C19 H19 120.2 . . ?
C19 C20 H20 119.8 . . ?
C21 C20 C19 120.5(9) . . ?
C21 C20 H20 119.8 . . ?
C20 C21 H21 119.9 . . ?
C20 C21 C22 120.2(9) . . ?
C22 C21 H21 119.9 . . ?
C17 C22 H22 120.1 . . ?
C21 C22 C17 119.7(9) . . ?
C21 C22 H22 120.1 . . ?
Cl1A Ti1A Cl3A 168.33(11) . . ?
Cl1A Ti1A S1A 88.17(9) . . ?
Cl2A Ti1A Cl1A 91.64(10) . . ?
Cl2A Ti1A Cl3A 92.48(10) . . ?
Cl2A Ti1A S1A 91.44(10) . . ?
Cl3A Ti1A S1A 80.81(9) . . ?
O1A Ti1A Cl1A 99.4(2) . . ?
O1A Ti1A Cl2A 108.6(2) . . ?
O1A Ti1A Cl3A 89.6(2) . . ?
O1A Ti1A S1A 158.2(2) . . ?
O1A Ti1A N1A 84.8(3) . . ?
N1A Ti1A Cl1A 87.62(19) . . ?
N1A Ti1A Cl2A 166.5(2) . . ?
N1A Ti1A Cl3A 85.8(2) . . ?
N1A Ti1A S1A 75.0(2) . . ?
C15A S1A Ti1A 95.6(3) . . ?
C15A S1A C16A 102.9(4) . . ?
C16A S1A Ti1A 108.6(4) . . ?
C1A O1A Ti1A 132.8(6) . . ?
C3A N1A Ti1A 121.2(5) . . ?
C3A N1A C10A 119.8(7) . . ?
C10A N1A Ti1A 118.7(5) . . ?
O1A C1A C2A 118.9(8) . . ?
O1A C1A C17A 115.0(7) . . ?
C2A C1A C17A 126.1(8) . . ?
C1A C2A H2A 116.7 . . ?
C1A C2A C3A 126.5(8) . . ?
C3A C2A H2A 116.7 . . ?
N1A C3A C2A 122.5(8) . . ?
N1A C3A C4A 121.3(8) . . ?
C2A C3A C4A 115.8(7) . . ?
C5A C4A C3A 120.8(8) . . ?
C5A C4A C9A 120.3(8) . . ?
C9A C4A C3A 118.7(7) . . ?
C4A C5A H5A 120.0 . . ?
C4A C5A C6A 119.9(10) . . ?
C6A C5A H5A 120.0 . . ?
C5A C6A H6A 120.5 . . ?
C7A C6A C5A 119.1(10) . . ?
C7A C6A H6A 120.5 . . ?
C6A C7A H7A 119.9 . . ?
C6A C7A C8A 120.1(10) . . ?
C8A C7A H7A 119.9 . . ?
C7A C8A H8A 119.1 . . ?
C9A C8A C7A 121.9(11) . . ?
C9A C8A H8A 119.1 . . ?
C4A C9A H9A 120.8 . . ?
C8A C9A C4A 118.4(9) . . ?
C8A C9A H9A 120.8 . . ?
C11A C10A N1A 123.2(7) . . ?
C11A C10A C15A 118.8(8) . . ?
C15A C10A N1A 117.9(7) . . ?
C10A C11A H11A 119.5 . . ?
C12A C11A C10A 121.0(8) . . ?
C12A C11A H11A 119.5 . . ?
C11A C12A H12A 119.7 . . ?
C11A C12A C13A 120.5(8) . . ?
C13A C12A H12A 119.7 . . ?
C12A C13A H13A 120.6 . . ?
C14A C13A C12A 118.8(9) . . ?
C14A C13A H13A 120.6 . . ?
C13A C14A H14A 119.9 . . ?
C13A C14A C15A 120.1(9) . . ?
C15A C14A H14A 119.9 . . ?
C10A C15A S1A 117.5(6) . . ?
C10A C15A C14A 120.7(8) . . ?
C14A C15A S1A 121.7(7) . . ?
S1A C16A H16D 109.5 . . ?
S1A C16A H16E 109.5 . . ?
S1A C16A H16F 109.5 . . ?
H16D C16A H16E 109.5 . . ?
H16D C16A H16F 109.5 . . ?
H16E C16A H16F 109.5 . . ?
C18A C17A C1A 119.2(8) . . ?
C18A C17A C22A 118.7(8) . . ?
C22A C17A C1A 121.9(8) . . ?
C17A C18A H18A 119.6 . . ?
C19A C18A C17A 120.8(9) . . ?
C19A C18A H18A 119.6 . . ?
C18A C19A H19A 120.0 . . ?
C20A C19A C18A 120.0(10) . . ?
C20A C19A H19A 120.0 . . ?
C19A C20A H20A 120.0 . . ?
C19A C20A C21A 120.0(9) . . ?
C21A C20A H20A 120.0 . . ?
C20A C21A H21A 119.9 . . ?
C22A C21A C20A 120.1(9) . . ?
C22A C21A H21A 119.9 . . ?
C17A C22A H22A 119.8 . . ?
C21A C22A C17A 120.3(9) . . ?
C21A C22A H22A 119.8 . . ?

loop_
_geom_bond_atom_site_label_1
_geom_bond_atom_site_label_2
_geom_bond_distance
_geom_bond_site_symmetry_2
_geom_bond_publ_flag
Ti1 Cl1 2.353(3) . ?
Ti1 Cl2 2.270(3) . ?
Ti1 Cl3 2.296(3) . ?
Ti1 S1 2.595(2) . ?
Ti1 O1 1.833(6) . ?
Ti1 N1 2.137(7) . ?
S1 C15 1.758(8) . ?
S1 C16 1.805(9) . ?
O1 C1 1.315(10) . ?
N1 C3 1.326(10) . ?
N1 C10 1.432(10) . ?
C1 C2 1.376(12) . ?
C1 C17 1.486(11) . ?
C2 H2 0.9500 . ?
C2 C3 1.431(11) . ?
C3 C4 1.487(12) . ?
C4 C5 1.374(12) . ?
C4 C9 1.405(12) . ?
C5 H5 0.9500 . ?
C5 C6 1.381(14) . ?
C6 H6 0.9500 . ?
C6 C7 1.395(16) . ?
C7 H7 0.9500 . ?
C7 C8 1.362(15) . ?
C8 H8 0.9500 . ?
C8 C9 1.381(14) . ?
C9 H9 0.9500 . ?
C10 C11 1.395(11) . ?
C10 C15 1.411(11) . ?
C11 H11 0.9500 . ?
C11 C12 1.395(12) . ?
C12 H12 0.9500 . ?
C12 C13 1.389(13) . ?
C13 H13 0.9500 . ?
C13 C14 1.380(13) . ?
C14 H14 0.9500 . ?
C14 C15 1.391(12) . ?
C16 H16A 0.9800 . ?
C16 H16B 0.9800 . ?
C16 H16C 0.9800 . ?
C17 C18 1.390(12) . ?
C17 C22 1.404(12) . ?
C18 H18 0.9500 . ?
C18 C19 1.376(12) . ?
C19 H19 0.9500 . ?
C19 C20 1.385(14) . ?
C20 H20 0.9500 . ?
C20 C21 1.372(15) . ?
C21 H21 0.9500 . ?
C21 C22 1.387(12) . ?
C22 H22 0.9500 . ?
Ti1A Cl1A 2.301(3) . ?
Ti1A Cl2A 2.274(3) . ?
Ti1A Cl3A 2.348(3) . ?
Ti1A S1A 2.602(3) . ?
Ti1A O1A 1.819(6) . ?
Ti1A N1A 2.124(7) . ?
S1A C15A 1.784(8) . ?
S1A C16A 1.808(9) . ?
O1A C1A 1.341(10) . ?
N1A C3A 1.333(10) . ?
N1A C10A 1.441(10) . ?
C1A C2A 1.368(12) . ?
C1A C17A 1.482(13) . ?
C2A H2A 0.9500 . ?
C2A C3A 1.413(12) . ?
C3A C4A 1.489(12) . ?
C4A C5A 1.389(12) . ?
C4A C9A 1.396(13) . ?
C5A H5A 0.9500 . ?
C5A C6A 1.399(13) . ?
C6A H6A 0.9500 . ?
C6A C7A 1.374(16) . ?
C7A H7A 0.9500 . ?
C7A C8A 1.380(16) . ?
C8A H8A 0.9500 . ?
C8A C9A 1.365(14) . ?
C9A H9A 0.9500 . ?
C10A C11A 1.382(11) . ?
C10A C15A 1.386(12) . ?
C11A H11A 0.9500 . ?
C11A C12A 1.377(13) . ?
C12A H12A 0.9500 . ?
C12A C13A 1.398(14) . ?
C13A H13A 0.9500 . ?
C13A C14A 1.388(13) . ?
C14A H14A 0.9500 . ?
C14A C15A 1.393(13) . ?
C16A H16D 0.9800 . ?
C16A H16E 0.9800 . ?
C16A H16F 0.9800 . ?
C17A C18A 1.383(13) . ?
C17A C22A 1.398(12) . ?
C18A H18A 0.9500 . ?
C18A C19A 1.379(14) . ?
C19A H19A 0.9500 . ?
C19A C20A 1.374(14) . ?
C20A H20A 0.9500 . ?
C20A C21A 1.386(15) . ?
C21A H21A 0.9500 . ?
C21A C22A 1.372(13) . ?
C22A H22A 0.9500 . ?

loop_
_geom_torsion_atom_site_label_1
_geom_torsion_atom_site_label_2
_geom_torsion_atom_site_label_3
_geom_torsion_atom_site_label_4
_geom_torsion
_geom_torsion_site_symmetry_1
_geom_torsion_site_symmetry_2
_geom_torsion_site_symmetry_3
_geom_torsion_site_symmetry_4
_geom_torsion_publ_flag
Ti1 S1 C15 C10 28.3(7) . . . . ?
Ti1 S1 C15 C14 -151.2(7) . . . . ?
Ti1 O1 C1 C2 25.4(12) . . . . ?
Ti1 O1 C1 C17 -152.7(6) . . . . ?
Ti1 N1 C3 C2 -26.4(11) . . . . ?
Ti1 N1 C3 C4 149.6(6) . . . . ?
Ti1 N1 C10 C11 144.1(7) . . . . ?
Ti1 N1 C10 C15 -29.4(10) . . . . ?
Cl1 Ti1 O1 C1 48.4(7) . . . . ?
Cl2 Ti1 O1 C1 140.6(7) . . . . ?
Cl3 Ti1 O1 C1 -124.3(7) . . . . ?
S1 Ti1 O1 C1 -20.0(12) . . . . ?
O1 C1 C2 C3 2.5(13) . . . . ?
O1 C1 C17 C18 4.6(11) . . . . ?
O1 C1 C17 C22 -178.8(8) . . . . ?
N1 Ti1 O1 C1 -37.2(7) . . . . ?
N1 C3 C4 C5 140.6(9) . . . . ?
N1 C3 C4 C9 -46.1(11) . . . . ?
N1 C10 C11 C12 -174.8(8) . . . . ?
N1 C10 C15 S1 -6.0(11) . . . . ?
N1 C10 C15 C14 173.6(8) . . . . ?
C1 C2 C3 N1 2.3(13) . . . . ?
C1 C2 C3 C4 -174.0(8) . . . . ?
C1 C17 C18 C19 176.4(8) . . . . ?
C1 C17 C22 C21 -176.3(9) . . . . ?
C2 C1 C17 C18 -173.4(8) . . . . ?
C2 C1 C17 C22 3.2(13) . . . . ?
C2 C3 C4 C5 -43.1(11) . . . . ?
C2 C3 C4 C9 130.2(8) . . . . ?
C3 N1 C10 C11 -42.0(12) . . . . ?
C3 N1 C10 C15 144.5(8) . . . . ?
C3 C4 C5 C6 173.0(9) . . . . ?
C3 C4 C9 C8 -173.1(8) . . . . ?
C4 C5 C6 C7 0.9(16) . . . . ?
C5 C4 C9 C8 0.4(13) . . . . ?
C5 C6 C7 C8 -1.7(17) . . . . ?
C6 C7 C8 C9 1.9(17) . . . . ?
C7 C8 C9 C4 -1.2(15) . . . . ?
C9 C4 C5 C6 -0.2(14) . . . . ?
C10 N1 C3 C2 159.9(8) . . . . ?
C10 N1 C3 C4 -24.1(12) . . . . ?
C10 C11 C12 C13 1.5(14) . . . . ?
C11 C10 C15 S1 -179.7(7) . . . . ?
C11 C10 C15 C14 -0.2(13) . . . . ?
C11 C12 C13 C14 -0.2(15) . . . . ?
C12 C13 C14 C15 -1.4(15) . . . . ?
C13 C14 C15 S1 -178.9(8) . . . . ?
C13 C14 C15 C10 1.6(14) . . . . ?
C15 C10 C11 C12 -1.3(13) . . . . ?
C16 S1 C15 C10 138.7(7) . . . . ?
C16 S1 C15 C14 -40.9(9) . . . . ?
C17 C1 C2 C3 -179.6(8) . . . . ?
C17 C18 C19 C20 -1.7(15) . . . . ?
C18 C17 C22 C21 0.3(14) . . . . ?
C18 C19 C20 C21 3.7(16) . . . . ?
C19 C20 C21 C22 -3.7(16) . . . . ?
C20 C21 C22 C17 1.7(15) . . . . ?
C22 C17 C18 C19 -0.3(14) . . . . ?
Ti1A S1A C15A C10A -23.0(7) . . . . ?
Ti1A S1A C15A C14A 155.9(7) . . . . ?
Ti1A O1A C1A C2A -28.7(12) . . . . ?
Ti1A O1A C1A C17A 151.0(6) . . . . ?
Ti1A N1A C3A C2A 22.2(11) . . . . ?
Ti1A N1A C3A C4A -150.0(6) . . . . ?
Ti1A N1A C10A C11A -143.6(7) . . . . ?
Ti1A N1A C10A C15A 33.7(9) . . . . ?
Cl1A Ti1A O1A C1A 126.1(7) . . . . ?
Cl2A Ti1A O1A C1A -139.0(7) . . . . ?
Cl3A Ti1A O1A C1A -46.5(7) . . . . ?
S1A Ti1A O1A C1A 17.0(12) . . . . ?
O1A C1A C2A C3A -2.4(14) . . . . ?
O1A C1A C17A C18A -6.4(12) . . . . ?
O1A C1A C17A C22A 178.4(8) . . . . ?
N1A Ti1A O1A C1A 39.3(8) . . . . ?
N1A C3A C4A C5A -140.7(9) . . . . ?
N1A C3A C4A C9A 43.2(12) . . . . ?
N1A C10A C11A C12A 178.3(8) . . . . ?
N1A C10A C15A S1A -0.5(10) . . . . ?
N1A C10A C15A C14A -179.4(8) . . . . ?
C1A C2A C3A N1A 1.4(14) . . . . ?
C1A C2A C3A C4A 174.0(8) . . . . ?
C1A C17A C18A C19A -175.0(9) . . . . ?
C1A C17A C22A C21A 172.9(9) . . . . ?
C2A C1A C17A C18A 173.3(9) . . . . ?
C2A C1A C17A C22A -1.9(14) . . . . ?
C2A C3A C4A C5A 46.6(11) . . . . ?
C2A C3A C4A C9A -129.5(9) . . . . ?
C3A N1A C10A C11A 42.3(12) . . . . ?
C3A N1A C10A C15A -140.3(8) . . . . ?
C3A C4A C5A C6A -178.2(9) . . . . ?
C3A C4A C9A C8A 174.8(9) . . . . ?
C4A C5A C6A C7A 2.1(16) . . . . ?
C5A C4A C9A C8A -1.3(14) . . . . ?
C5A C6A C7A C8A 1.4(18) . . . . ?
C6A C7A C8A C9A -5.1(19) . . . . ?
C7A C8A C9A C4A 5.0(17) . . . . ?
C9A C4A C5A C6A -2.2(14) . . . . ?
C10A N1A C3A C2A -163.9(8) . . . . ?
C10A N1A C3A C4A 23.9(12) . . . . ?
C10A C11A C12A C13A 0.7(14) . . . . ?
C11A C10A C15A S1A 177.0(7) . . . . ?
C11A C10A C15A C14A -1.9(13) . . . . ?
C11A C12A C13A C14A -1.5(15) . . . . ?
C12A C13A C14A C15A 0.6(15) . . . . ?
C13A C14A C15A S1A -177.8(8) . . . . ?
C13A C14A C15A C10A 1.1(14) . . . . ?
C15A C10A C11A C12A 1.0(13) . . . . ?
C16A S1A C15A C10A -133.6(7) . . . . ?
C16A S1A C15A C14A 45.3(9) . . . . ?
C17A C1A C2A C3A 178.0(8) . . . . ?
C17A C18A C19A C20A 2.0(16) . . . . ?
C18A C17A C22A C21A -2.3(14) . . . . ?
C18A C19A C20A C21A -2.4(17) . . . . ?
C19A C20A C21A C22A 0.5(16) . . . . ?
C20A C21A C22A C17A 1.8(15) . . . . ?
C22A C17A C18A C19A 0.4(14) . . . . ?

loop_
_twin_individual_id
_twin_individual_mass_fraction_refined
1 0.800(3)
2 0.200(3)

loop_
_smtbx_masks_void_nr
_smtbx_masks_void_average_x
_smtbx_masks_void_average_y
_smtbx_masks_void_average_z
_smtbx_masks_void_volume
_smtbx_masks_void_count_electrons
_smtbx_masks_void_content
1 0.000 -0.802 0.000 891.6 167.3 ?
2 0.500 -0.202 0.500 891.6 167.3 ?
